data_4309528
loop_
_publ_author_name
'Soma Chakraborty'
'Thaddeus J. Wadas'
'Heidi Hester'
'Christine Flaschenreim'
'Russell Schmehl'
'Richard Eisenberg'

_publ_section_title
;
Synthesis, Structure, Characterization, and Photophysical Studies of a New
Platinum Terpyridyl-Based Triad with Covalently Linked Donor and Acceptor
Groups
;
_journal_name_full 'Inorganic Chemistry'
_journal_page_first 6284
_journal_page_last 6293
_journal_paper_doi 10.1021/ic050688m
_journal_volume 44
_journal_year 2005
_chemical_formula_moiety 'C45 H37 N5 O4 Pt, 2(F6 P), C2 H3 N'
_chemical_formula_sum 'C47 H40 F12 N6 O4 P2 Pt'
_chemical_formula_weight 1237.88
_chemical_name_common EISSC02
_chemical_name_systematic
;
 ?
;
_space_group_IT_number 14
_symmetry_cell_setting monoclinic
_symmetry_space_group_name_Hall '-P 2yn'
_symmetry_space_group_name_H-M 'P 1 21/n 1'
_atom_sites_solution_hydrogens geom
_atom_sites_solution_primary direct
_atom_sites_solution_secondary difmap
_audit_creation_method SHELXL-97
_cell_angle_alpha 90.00
_cell_angle_beta 92.1870(10)
_cell_angle_gamma 90.00
_cell_formula_units_Z 4
_cell_length_a 7.0192(5)
_cell_length_b 16.7279(11)
_cell_length_c 40.818(3)
_cell_measurement_reflns_used 8110
_cell_measurement_temperature 100(2)
_cell_measurement_theta_max 28.25
_cell_measurement_theta_min 2.44
_cell_volume 4789.2(6)
_computing_cell_refinement 'Bruker SMART'
_computing_data_collection 'Bruker SMART'
_computing_data_reduction 'Bruker SAINT'
_computing_molecular_graphics 'Bruker SHELXTL'
_computing_publication_material 'Bruker SHELXTL'
_computing_structure_refinement 'SHELXL-97 (Sheldrick, 1997)'
_computing_structure_solution 'SHELXS-97 (Sheldrick, 1990)'
_diffrn_ambient_temperature 100(2)
_diffrn_measured_fraction_theta_full 0.998
_diffrn_measured_fraction_theta_max 0.998
_diffrn_measurement_device_type 'CCD area detector'
_diffrn_measurement_method 'omega scans'
_diffrn_radiation_monochromator graphite
_diffrn_radiation_source 'fine-focus sealed tube'
_diffrn_radiation_type MoK\a
_diffrn_radiation_wavelength 0.71073
_diffrn_reflns_av_R_equivalents 0.0305
_diffrn_reflns_av_sigmaI/netI 0.0220
_diffrn_reflns_limit_h_max 9
_diffrn_reflns_limit_h_min -9
_diffrn_reflns_limit_k_max 22
_diffrn_reflns_limit_k_min -22
_diffrn_reflns_limit_l_max 54
_diffrn_reflns_limit_l_min -54
_diffrn_reflns_number 65074
_diffrn_reflns_theta_full 28.29
_diffrn_reflns_theta_max 28.29
_diffrn_reflns_theta_min 1.32
_exptl_absorpt_coefficient_mu 3.095
_exptl_absorpt_correction_T_max 0.734
_exptl_absorpt_correction_T_min 0.671
_exptl_absorpt_correction_type empirical
_exptl_absorpt_process_details SADABS
_exptl_crystal_colour Red
_exptl_crystal_density_diffrn 1.717
_exptl_crystal_density_meas 0
_exptl_crystal_density_method 'not measured'
_exptl_crystal_description Needle
_exptl_crystal_F_000 2448
_exptl_crystal_size_max 0.50
_exptl_crystal_size_mid 0.11
_exptl_crystal_size_min 0.10
_refine_diff_density_max 2.564
_refine_diff_density_min -1.877
_refine_diff_density_rms 0.166
_refine_ls_extinction_method none
_refine_ls_goodness_of_fit_ref 1.109
_refine_ls_hydrogen_treatment mixed
_refine_ls_matrix_type full
_refine_ls_number_parameters 578
_refine_ls_number_reflns 11897
_refine_ls_number_restraints 0
_refine_ls_restrained_S_all 1.109
_refine_ls_R_factor_all 0.0548
_refine_ls_R_factor_gt 0.0487
_refine_ls_shift/su_max 0.003
_refine_ls_shift/su_mean 0.000
_refine_ls_structure_factor_coef Fsqd
_refine_ls_weighting_details 'calc w=1/[\s^2^(Fo^2^)+(0.0413P)^2^+40.2292P] where P=(Fo^2^+2Fc^2^)/3'
_refine_ls_weighting_scheme calc
_refine_ls_wR_factor_gt 0.1137
_refine_ls_wR_factor_ref 0.1165
_reflns_number_gt 10692
_reflns_number_total 11897
_reflns_threshold_expression >2sigma(I)
_cod_data_source_file ic050688msi20050503_110047.cif
_cod_data_source_block asd
_cod_depositor_comments
;
The following automatic conversions were performed:
'_symmetry_cell_setting' value 'Monoclinic' changed to 'monoclinic'
according to '/home/saulius/struct/CIF-dictionaries/cif_core.dic'
dictionary named 'cif_core.dic' version 2.4.1 from 2010-06-29.

Automatic conversion script
Id: cif_fix_enum 1527 2010-12-29 10:47:43Z saulius 
;
_cod_original_cell_volume 4789.3(6)
_cod_database_code 4309528

loop_
_symmetry_equiv_pos_as_xyz
'x, y, z'
'-x+1/2, y+1/2, -z+1/2'
'-x, -y, -z'
'x-1/2, -y-1/2, z-1/2'

loop_
_atom_site_label
_atom_site_type_symbol
_atom_site_fract_x
_atom_site_fract_y
_atom_site_fract_z
_atom_site_U_iso_or_equiv
_atom_site_adp_type
_atom_site_occupancy
_atom_site_symmetry_multiplicity
_atom_site_calc_flag
_atom_site_refinement_flags
_atom_site_disorder_assembly
_atom_site_disorder_group
Pt1 Pt 0.27796(2) 0.514211(11) 1.008968(4) 0.01588(6) Uani 1 1 d . . .
P1 P 0.9952(2) 0.57208(9) 0.15094(4) 0.0257(3) Uani 1 1 d . . .
F1 F 0.8164(7) 0.5147(3) 0.14659(13) 0.0587(12) Uiso 1 1 d . . .
F2 F 1.1346(7) 0.4984(3) 0.15478(12) 0.0527(11) Uiso 1 1 d . . .
F3 F 1.0200(6) 0.5681(3) 0.11225(11) 0.0496(10) Uiso 1 1 d . . .
F4 F 0.9738(6) 0.5757(3) 0.18973(10) 0.0439(9) Uiso 1 1 d . . .
F5 F 0.8599(8) 0.6479(3) 0.14638(13) 0.0654(13) Uiso 1 1 d . . .
F6 F 1.1726(7) 0.6315(3) 0.15479(12) 0.0546(11) Uiso 1 1 d . . .
P2 P 0.0656(3) 0.08028(10) 0.90155(4) 0.0397(4) Uani 1 1 d . . .
F7 F -0.1012(5) 0.0136(2) 0.89685(9) 0.0371(8) Uiso 1 1 d . . .
F11 F -0.0875(6) 0.1432(3) 0.91295(11) 0.0511(10) Uiso 1 1 d . . .
F9 F 0.0988(7) 0.0534(3) 0.93873(11) 0.0541(11) Uiso 1 1 d . . .
F8 F 0.2213(8) 0.0138(3) 0.89198(14) 0.0699(14) Uiso 1 1 d . . .
F12 F 0.0400(8) 0.1041(4) 0.86488(14) 0.0738(15) Uiso 1 1 d . . .
F10 F 0.2326(7) 0.1450(3) 0.90622(12) 0.0569(12) Uiso 1 1 d . . .
N3 N 0.3676(6) 0.5984(3) 1.04166(11) 0.0195(8) Uani 1 1 d . . .
N2 N 0.3240(5) 0.4455(2) 1.04743(9) 0.0147(8) Uani 1 1 d . . .
N5 N -0.0113(6) 0.8668(3) 0.85416(10) 0.0185(8) Uani 1 1 d . . .
H5 H -0.0375 0.9133 0.8630 0.022 Uiso 1 1 calc R . .
N4 N 0.5546(6) 0.1992(3) 1.24676(10) 0.0203(8) Uani 1 1 d . . .
O1 O 0.0130(5) 0.8051(2) 0.80468(9) 0.0229(8) Uani 1 1 d . . .
O2 O -0.0869(6) 1.0313(2) 0.72252(9) 0.0274(9) Uani 1 1 d . . .
O3 O -0.3332(6) 1.1301(2) 0.75158(9) 0.0245(8) Uani 1 1 d . . .
O4 O -0.4189(6) 1.1112(2) 0.81376(9) 0.0267(8) Uani 1 1 d . . .
C10 C 0.3911(7) 0.4801(3) 1.07548(12) 0.0185(9) Uani 1 1 d . . .
C17 C 0.4825(7) 0.2197(3) 1.12746(12) 0.0192(9) Uani 1 1 d . . .
H17 H 0.4960 0.1968 1.1064 0.023 Uiso 1 1 calc R . .
C16 C 0.4271(7) 0.2992(3) 1.13021(11) 0.0168(9) Uani 1 1 d . . .
C21 C 0.4038(7) 0.3310(3) 1.16142(12) 0.0203(10) Uani 1 1 d . . .
H21 H 0.3650 0.3850 1.1637 0.024 Uiso 1 1 calc R . .
C19 C 0.4959(7) 0.2059(3) 1.18647(12) 0.0195(10) Uani 1 1 d . . .
C6 C 0.2929(6) 0.3670(3) 1.04445(11) 0.0152(9) Uani 1 1 d . . .
C8 C 0.3947(6) 0.3503(3) 1.10090(11) 0.0163(9) Uani 1 1 d . . .
C9 C 0.4283(7) 0.4325(3) 1.10280(12) 0.0188(9) Uani 1 1 d . . .
H9 H 0.4764 0.4556 1.1227 0.023 Uiso 1 1 calc R . .
C23 C 0.7247(8) 0.2339(3) 1.25430(13) 0.0254(11) Uani 1 1 d . . .
H23 H 0.8286 0.2263 1.2404 0.030 Uiso 1 1 calc R . .
C7 C 0.3262(7) 0.3170(3) 1.07101(11) 0.0160(9) Uani 1 1 d . . .
H7 H 0.3032 0.2612 1.0691 0.019 Uiso 1 1 calc R . .
C18 C 0.5184(7) 0.1733(3) 1.15536(12) 0.0197(10) Uani 1 1 d . . .
H18 H 0.5584 0.1194 1.1532 0.024 Uiso 1 1 calc R . .
C22 C 0.5332(8) 0.1525(3) 1.21617(12) 0.0227(10) Uani 1 1 d . . .
H22A H 0.4261 0.1144 1.2180 0.027 Uiso 1 1 calc R . .
H22B H 0.6508 0.1211 1.2131 0.027 Uiso 1 1 calc R . .
C20 C 0.4369(8) 0.2843(3) 1.18934(12) 0.0221(10) Uani 1 1 d . . .
H20 H 0.4188 0.3065 1.2104 0.027 Uiso 1 1 calc R . .
C27 C 0.4047(9) 0.2103(4) 1.26547(15) 0.0317(13) Uani 1 1 d . . .
H27 H 0.2859 0.1862 1.2594 0.038 Uiso 1 1 calc R . .
C26 C 0.4213(10) 0.2560(4) 1.29329(16) 0.0396(16) Uani 1 1 d . . .
H26 H 0.3147 0.2637 1.3066 0.047 Uiso 1 1 calc R . .
C25 C 0.5941(11) 0.2907(4) 1.30172(16) 0.0422(16) Uani 1 1 d . . .
H25 H 0.6078 0.3220 1.3211 0.051 Uiso 1 1 calc R . .
C24 C 0.7479(10) 0.2799(4) 1.28193(15) 0.0364(14) Uani 1 1 d . . .
H24 H 0.8674 0.3039 1.2874 0.044 Uiso 1 1 calc R . .
C28 C 0.2254(7) 0.5852(3) 0.97094(12) 0.0190(9) Uani 1 1 d . . .
C11 C 0.4147(7) 0.5671(3) 1.07234(12) 0.0191(9) Uani 1 1 d . . .
C5 C 0.2194(7) 0.3456(3) 1.01105(11) 0.0165(9) Uani 1 1 d . . .
C31 C 0.1009(7) 0.6678(3) 0.89126(12) 0.0183(9) Uani 1 1 d . . .
H31 H 0.1060 0.6131 0.8851 0.022 Uiso 1 1 calc R . .
C32 C 0.0511(7) 0.7248(3) 0.86792(12) 0.0185(9) Uani 1 1 d . . .
H32 H 0.0227 0.7090 0.8459 0.022 Uiso 1 1 calc R . .
C4 C 0.1716(7) 0.2684(3) 1.00179(12) 0.0207(10) Uani 1 1 d . . .
H4 H 0.1865 0.2256 1.0170 0.025 Uiso 1 1 calc R . .
C2 C 0.0830(8) 0.3174(4) 0.94835(12) 0.0253(11) Uani 1 1 d . . .
H2 H 0.0365 0.3085 0.9265 0.030 Uiso 1 1 calc R . .
C33 C 0.0424(7) 0.8052(3) 0.87650(12) 0.0177(9) Uani 1 1 d . . .
C12 C 0.4790(8) 0.6161(3) 1.09764(14) 0.0262(11) Uani 1 1 d . . .
H12 H 0.5122 0.5940 1.1185 0.031 Uiso 1 1 calc R . .
C3 C 0.1016(8) 0.2543(3) 0.96997(13) 0.0255(11) Uani 1 1 d . . .
H3 H 0.0670 0.2018 0.9632 0.031 Uiso 1 1 calc R . .
C30 C 0.1442(7) 0.6897(3) 0.92408(12) 0.0187(9) Uani 1 1 d . . .
C34 C 0.0847(7) 0.8278(3) 0.90900(12) 0.0209(10) Uani 1 1 d . . .
H34 H 0.0778 0.8825 0.9151 0.025 Uiso 1 1 calc R . .
C29 C 0.1910(7) 0.6316(3) 0.94882(12) 0.0207(10) Uani 1 1 d . . .
C13 C 0.4949(9) 0.6973(4) 1.09247(15) 0.0309(12) Uani 1 1 d . . .
H13 H 0.5380 0.7317 1.1097 0.037 Uiso 1 1 calc R . .
C35 C 0.1361(7) 0.7710(3) 0.93210(12) 0.0205(10) Uani 1 1 d . . .
H35 H 0.1668 0.7873 0.9540 0.025 Uiso 1 1 calc R . .
C39 C -0.1299(7) 1.0137(3) 0.75391(12) 0.0212(10) Uani 1 1 d . . .
C42 C -0.2208(7) 0.9923(3) 0.81941(12) 0.0197(9) Uani 1 1 d . . .
H42 H -0.2491 0.9859 0.8418 0.024 Uiso 1 1 calc R . .
C36 C -0.0276(7) 0.8639(3) 0.82107(12) 0.0175(9) Uani 1 1 d . . .
C37 C -0.1008(7) 0.9381(3) 0.80430(12) 0.0180(9) Uani 1 1 d . . .
C38 C -0.0560(7) 0.9488(3) 0.77163(12) 0.0194(9) Uani 1 1 d . . .
H38 H 0.0253 0.9117 0.7614 0.023 Uiso 1 1 calc R . .
C41 C -0.2983(7) 1.0558(3) 0.80138(12) 0.0203(10) Uani 1 1 d . . .
C40 C -0.2568(7) 1.0659(3) 0.76848(12) 0.0202(10) Uani 1 1 d . . .
C43 C 0.0305(10) 0.9754(4) 0.70608(14) 0.0364(15) Uani 1 1 d . . .
H43A H 0.1494 0.9671 0.7190 0.055 Uiso 1 1 calc R . .
H43B H 0.0598 0.9964 0.6844 0.055 Uiso 1 1 calc R . .
H43C H -0.0371 0.9244 0.7035 0.055 Uiso 1 1 calc R . .
C45 C -0.4678(12) 1.1029(4) 0.84733(16) 0.0457(18) Uani 1 1 d . . .
H45A H -0.5403 1.0534 0.8500 0.069 Uiso 1 1 calc R . .
H45B H -0.5454 1.1487 0.8537 0.069 Uiso 1 1 calc R . .
H45C H -0.3510 1.1009 0.8613 0.069 Uiso 1 1 calc R . .
C44 C -0.4717(9) 1.1079(4) 0.72606(14) 0.0301(12) Uani 1 1 d . . .
H44A H -0.4181 1.0662 0.7123 0.045 Uiso 1 1 calc R . .
H44B H -0.5039 1.1548 0.7126 0.045 Uiso 1 1 calc R . .
H44C H -0.5870 1.0877 0.7360 0.045 Uiso 1 1 calc R . .
N1 N 0.2007(6) 0.4073(3) 0.98939(10) 0.0174(8) Uani 1 1 d . . .
C15 C 0.3825(7) 0.6766(3) 1.03690(13) 0.0227(10) Uani 1 1 d . . .
H15 H 0.3480 0.6980 1.0159 0.027 Uiso 1 1 calc R . .
C14 C 0.4469(8) 0.7281(3) 1.06167(15) 0.0289(12) Uani 1 1 d . . .
H14 H 0.4580 0.7837 1.0576 0.035 Uiso 1 1 calc R . .
C1 C 0.1320(7) 0.3932(3) 0.95863(12) 0.0221(10) Uani 1 1 d . . .
H1 H 0.1172 0.4366 0.9437 0.026 Uiso 1 1 calc R . .
C50 C 0.5904(17) -0.0489(8) 0.9526(3) 0.082(3) Uiso 1 1 d . . .
N50 N 0.597(2) -0.1163(10) 0.9551(4) 0.138(5) Uiso 1 1 d . . .
C51 C 0.5817(18) 0.0337(7) 0.9535(3) 0.089(3) Uiso 1 1 d . . .
H51A H 0.4611 0.0503 0.9628 0.134 Uiso 1 1 calc R . .
H51B H 0.5893 0.0550 0.9313 0.134 Uiso 1 1 calc R . .
H51C H 0.6884 0.0543 0.9672 0.134 Uiso 1 1 calc R . .

loop_
_atom_site_aniso_label
_atom_site_aniso_U_11
_atom_site_aniso_U_22
_atom_site_aniso_U_33
_atom_site_aniso_U_23
_atom_site_aniso_U_13
_atom_site_aniso_U_12
Pt1 0.01564(9) 0.01832(10) 0.01383(9) 0.00205(7) 0.00255(6) 0.00146(7)
P1 0.0278(7) 0.0270(7) 0.0223(7) -0.0008(5) 0.0007(5) 0.0013(6)
P2 0.0641(12) 0.0259(8) 0.0302(8) -0.0094(6) 0.0151(8) -0.0166(8)
N3 0.0155(18) 0.020(2) 0.024(2) 0.0011(17) 0.0067(16) -0.0002(16)
N2 0.0153(18) 0.017(2) 0.0121(17) -0.0004(14) 0.0043(14) -0.0003(15)
N5 0.024(2) 0.0139(19) 0.018(2) 0.0000(15) 0.0012(16) 0.0017(16)
N4 0.024(2) 0.021(2) 0.0158(19) 0.0039(16) -0.0007(16) 0.0001(17)
O1 0.033(2) 0.0195(18) 0.0166(17) 0.0004(14) 0.0044(14) 0.0025(15)
O2 0.037(2) 0.030(2) 0.0159(17) 0.0057(15) 0.0075(15) 0.0078(17)
O3 0.036(2) 0.0202(19) 0.0170(17) 0.0019(14) -0.0041(15) 0.0029(16)
O4 0.036(2) 0.025(2) 0.0194(18) 0.0012(15) 0.0048(15) 0.0102(16)
C10 0.016(2) 0.021(2) 0.018(2) -0.0043(19) 0.0040(17) -0.0017(18)
C17 0.019(2) 0.023(3) 0.016(2) 0.0005(18) 0.0019(17) -0.0038(19)
C16 0.015(2) 0.021(2) 0.015(2) 0.0015(18) -0.0001(16) -0.0024(17)
C21 0.026(2) 0.019(2) 0.016(2) -0.0005(18) -0.0009(18) 0.0018(19)
C19 0.018(2) 0.023(3) 0.018(2) 0.0030(19) -0.0021(17) -0.0062(19)
C6 0.013(2) 0.023(2) 0.010(2) -0.0029(17) 0.0029(15) -0.0005(17)
C8 0.013(2) 0.024(2) 0.012(2) -0.0003(18) 0.0035(16) -0.0010(17)
C9 0.016(2) 0.026(3) 0.015(2) -0.0017(18) 0.0044(17) -0.0013(18)
C23 0.027(3) 0.028(3) 0.021(3) -0.002(2) -0.001(2) -0.001(2)
C7 0.018(2) 0.017(2) 0.013(2) -0.0014(17) 0.0010(16) -0.0016(17)
C18 0.020(2) 0.018(2) 0.022(2) 0.0005(19) 0.0022(18) -0.0017(18)
C22 0.029(3) 0.022(3) 0.017(2) 0.0020(19) -0.0052(19) -0.005(2)
C20 0.028(3) 0.027(3) 0.011(2) -0.0013(19) 0.0011(18) -0.003(2)
C27 0.033(3) 0.036(3) 0.027(3) 0.010(2) 0.005(2) 0.005(2)
C26 0.051(4) 0.041(4) 0.028(3) 0.010(3) 0.015(3) 0.020(3)
C25 0.068(5) 0.036(4) 0.023(3) -0.004(3) -0.001(3) 0.014(3)
C24 0.047(4) 0.034(3) 0.027(3) -0.008(2) -0.007(3) -0.002(3)
C28 0.016(2) 0.020(2) 0.021(2) 0.0016(19) 0.0049(18) 0.0025(18)
C11 0.019(2) 0.020(2) 0.018(2) 0.0002(18) 0.0051(18) -0.0015(18)
C5 0.017(2) 0.023(2) 0.010(2) -0.0008(17) 0.0033(16) 0.0004(18)
C31 0.018(2) 0.018(2) 0.019(2) 0.0018(18) 0.0020(17) -0.0002(18)
C32 0.019(2) 0.021(2) 0.015(2) 0.0005(18) 0.0003(17) -0.0003(18)
C4 0.026(2) 0.023(3) 0.014(2) 0.0007(18) 0.0010(18) 0.000(2)
C2 0.027(3) 0.036(3) 0.013(2) -0.005(2) -0.0007(19) -0.001(2)
C33 0.016(2) 0.021(2) 0.017(2) 0.0046(18) -0.0001(17) -0.0007(18)
C12 0.029(3) 0.026(3) 0.024(3) -0.003(2) 0.006(2) -0.008(2)
C3 0.033(3) 0.024(3) 0.019(2) -0.007(2) 0.000(2) -0.002(2)
C30 0.016(2) 0.021(2) 0.019(2) 0.0059(19) 0.0032(17) 0.0008(18)
C34 0.027(2) 0.020(2) 0.016(2) -0.0005(18) 0.0021(18) -0.002(2)
C29 0.019(2) 0.022(3) 0.021(2) 0.0009(19) 0.0013(18) 0.0030(19)
C13 0.040(3) 0.023(3) 0.030(3) -0.006(2) 0.003(2) -0.008(2)
C35 0.024(2) 0.027(3) 0.011(2) 0.0024(18) 0.0015(17) 0.002(2)
C39 0.024(2) 0.025(2) 0.014(2) 0.0012(19) 0.0012(18) -0.002(2)
C42 0.024(2) 0.019(2) 0.016(2) 0.0003(18) 0.0009(18) 0.0002(19)
C36 0.017(2) 0.018(2) 0.018(2) 0.0005(18) 0.0015(17) -0.0019(17)
C37 0.019(2) 0.020(2) 0.015(2) 0.0005(18) -0.0001(17) -0.0028(18)
C38 0.020(2) 0.022(3) 0.016(2) -0.0007(19) 0.0039(17) 0.0000(19)
C41 0.025(2) 0.019(3) 0.017(2) -0.0026(18) 0.0010(18) 0.0003(19)
C40 0.026(2) 0.016(2) 0.018(2) 0.0011(18) -0.0020(19) -0.0019(19)
C43 0.042(3) 0.048(4) 0.020(3) 0.008(3) 0.011(2) 0.017(3)
C45 0.065(5) 0.041(4) 0.032(3) 0.007(3) 0.025(3) 0.026(3)
C44 0.039(3) 0.031(3) 0.020(3) -0.003(2) -0.009(2) 0.006(2)
N1 0.0173(19) 0.019(2) 0.0155(19) 0.0023(16) 0.0013(15) 0.0024(15)
C15 0.021(2) 0.025(3) 0.022(2) 0.005(2) 0.0033(19) 0.001(2)
C14 0.034(3) 0.019(3) 0.034(3) -0.003(2) 0.004(2) -0.004(2)
C1 0.020(2) 0.029(3) 0.018(2) 0.001(2) 0.0019(18) 0.002(2)

loop_
_atom_type_symbol
_atom_type_description
_atom_type_scat_dispersion_real
_atom_type_scat_dispersion_imag
_atom_type_scat_source
C C 0.0033 0.0016 'International Tables Vol C Tables 4.2.6.8 and 6.1.1.4'
H H 0.0000 0.0000 'International Tables Vol C Tables 4.2.6.8 and 6.1.1.4'
N N 0.0061 0.0033 'International Tables Vol C Tables 4.2.6.8 and 6.1.1.4'
O O 0.0106 0.0060 'International Tables Vol C Tables 4.2.6.8 and 6.1.1.4'
F F 0.0171 0.0103 'International Tables Vol C Tables 4.2.6.8 and 6.1.1.4'
P P 0.1023 0.0942 'International Tables Vol C Tables 4.2.6.8 and 6.1.1.4'
Pt Pt -1.7033 8.3905 'International Tables Vol C Tables 4.2.6.8 and 6.1.1.4'

loop_
_geom_angle_atom_site_label_1
_geom_angle_atom_site_label_2
_geom_angle_atom_site_label_3
_geom_angle
_geom_angle_site_symmetry_1
_geom_angle_site_symmetry_3
_geom_angle_publ_flag
N2 Pt1 C28 178.24(18) . . ?
N2 Pt1 N3 80.95(17) . . ?
C28 Pt1 N3 98.3(2) . . ?
N2 Pt1 N1 80.30(16) . . ?
C28 Pt1 N1 100.45(19) . . ?
N3 Pt1 N1 161.23(17) . . ?
F2 P1 F1 91.3(3) . . ?
F2 P1 F5 178.1(3) . . ?
F1 P1 F5 90.2(3) . . ?
F2 P1 F6 89.9(3) . . ?
F1 P1 F6 178.6(3) . . ?
F5 P1 F6 88.6(3) . . ?
F2 P1 F3 88.6(2) . . ?
F1 P1 F3 88.8(3) . . ?
F5 P1 F3 90.3(3) . . ?
F6 P1 F3 90.5(2) . . ?
F2 P1 F4 90.7(2) . . ?
F1 P1 F4 91.7(2) . . ?
F5 P1 F4 90.4(3) . . ?
F6 P1 F4 88.9(2) . . ?
F3 P1 F4 179.1(2) . . ?
F12 P2 F11 93.3(3) . . ?
F12 P2 F9 177.6(3) . . ?
F11 P2 F9 89.1(3) . . ?
F12 P2 F10 89.9(3) . . ?
F11 P2 F10 91.0(3) . . ?
F9 P2 F10 89.9(3) . . ?
F12 P2 F8 89.9(3) . . ?
F11 P2 F8 176.7(3) . . ?
F9 P2 F8 87.7(3) . . ?
F10 P2 F8 89.7(3) . . ?
F12 P2 F7 90.3(3) . . ?
F11 P2 F7 89.8(2) . . ?
F9 P2 F7 89.9(2) . . ?
F10 P2 F7 179.1(3) . . ?
F8 P2 F7 89.4(3) . . ?
C15 N3 C11 119.1(5) . . ?
C15 N3 Pt1 127.8(4) . . ?
C11 N3 Pt1 113.0(3) . . ?
C6 N2 C10 123.3(4) . . ?
C6 N2 Pt1 118.8(3) . . ?
C10 N2 Pt1 117.9(3) . . ?
C36 N5 C33 128.8(4) . . ?
C27 N4 C23 121.2(5) . . ?
C27 N4 C22 120.0(5) . . ?
C23 N4 C22 118.7(4) . . ?
C39 O2 C43 117.0(4) . . ?
C40 O3 C44 113.6(4) . . ?
C41 O4 C45 117.6(4) . . ?
N2 C10 C9 118.9(5) . . ?
N2 C10 C11 112.8(4) . . ?
C9 C10 C11 128.3(5) . . ?
C16 C17 C18 120.6(5) . . ?
C17 C16 C21 118.7(5) . . ?
C17 C16 C8 121.5(4) . . ?
C21 C16 C8 119.8(5) . . ?
C20 C21 C16 120.7(5) . . ?
C20 C19 C18 119.4(5) . . ?
C20 C19 C22 122.2(5) . . ?
C18 C19 C22 118.3(5) . . ?
N2 C6 C7 120.1(4) . . ?
N2 C6 C5 111.8(4) . . ?
C7 C6 C5 128.1(5) . . ?
C9 C8 C7 119.2(4) . . ?
C9 C8 C16 120.2(4) . . ?
C7 C8 C16 120.5(4) . . ?
C10 C9 C8 119.6(5) . . ?
N4 C23 C24 120.3(5) . . ?
C6 C7 C8 118.8(4) . . ?
C17 C18 C19 120.2(5) . . ?
N4 C22 C19 111.9(4) . . ?
C19 C20 C21 120.2(5) . . ?
N4 C27 C26 120.5(6) . . ?
C27 C26 C25 119.2(6) . . ?
C26 C25 C24 119.9(6) . . ?
C23 C24 C25 118.9(6) . . ?
C29 C28 Pt1 176.6(5) . . ?
C12 C11 N3 120.8(5) . . ?
C12 C11 C10 123.9(5) . . ?
N3 C11 C10 115.4(4) . . ?
N1 C5 C4 120.9(4) . . ?
N1 C5 C6 115.8(4) . . ?
C4 C5 C6 123.3(4) . . ?
C32 C31 C30 121.0(5) . . ?
C31 C32 C33 120.3(5) . . ?
C5 C4 C3 119.1(5) . . ?
C1 C2 C3 119.6(5) . . ?
C32 C33 C34 119.3(5) . . ?
C32 C33 N5 123.6(4) . . ?
C34 C33 N5 117.0(5) . . ?
C13 C12 C11 119.7(5) . . ?
C2 C3 C4 119.3(5) . . ?
C35 C30 C31 117.7(4) . . ?
C35 C30 C29 120.3(5) . . ?
C31 C30 C29 122.0(5) . . ?
C35 C34 C33 120.2(5) . . ?
C28 C29 C30 176.4(5) . . ?
C12 C13 C14 119.0(5) . . ?
C34 C35 C30 121.5(5) . . ?
O2 C39 C38 124.5(5) . . ?
O2 C39 C40 115.7(5) . . ?
C38 C39 C40 119.8(5) . . ?
C41 C42 C37 119.5(5) . . ?
O1 C36 N5 124.1(5) . . ?
O1 C36 C37 119.8(4) . . ?
N5 C36 C37 116.2(4) . . ?
C38 C37 C42 120.1(5) . . ?
C38 C37 C36 117.2(4) . . ?
C42 C37 C36 122.5(4) . . ?
C37 C38 C39 120.2(5) . . ?
O4 C41 C42 123.9(5) . . ?
O4 C41 C40 115.4(5) . . ?
C42 C41 C40 120.7(5) . . ?
O3 C40 C41 119.1(5) . . ?
O3 C40 C39 121.2(5) . . ?
C41 C40 C39 119.6(5) . . ?
C1 N1 C5 119.7(5) . . ?
C1 N1 Pt1 127.0(4) . . ?
C5 N1 Pt1 113.3(3) . . ?
N3 C15 C14 121.9(5) . . ?
C13 C14 C15 119.3(5) . . ?
N1 C1 C2 121.4(5) . . ?
N50 C50 C51 173.2(16) . . ?

loop_
_geom_bond_atom_site_label_1
_geom_bond_atom_site_label_2
_geom_bond_distance
_geom_bond_site_symmetry_2
_geom_bond_publ_flag
Pt1 N2 1.963(4) . ?
Pt1 C28 1.978(5) . ?
Pt1 N3 2.023(4) . ?
Pt1 N1 2.025(4) . ?
P1 F2 1.578(5) . ?
P1 F1 1.585(5) . ?
P1 F5 1.592(6) . ?
P1 F6 1.596(5) . ?
P1 F3 1.597(5) . ?
P1 F4 1.597(4) . ?
P2 F12 1.553(6) . ?
P2 F11 1.586(5) . ?
P2 F9 1.591(5) . ?
P2 F10 1.601(5) . ?
P2 F8 1.617(6) . ?
P2 F7 1.623(4) . ?
N3 C15 1.328(7) . ?
N3 C11 1.386(6) . ?
N2 C6 1.335(6) . ?
N2 C10 1.352(6) . ?
N5 C36 1.352(6) . ?
N5 C33 1.417(6) . ?
N4 C27 1.336(7) . ?
N4 C23 1.352(7) . ?
N4 C22 1.476(7) . ?
O1 C36 1.229(6) . ?
O2 C39 1.360(6) . ?
O2 C43 1.430(7) . ?
O3 C40 1.374(6) . ?
O3 C44 1.446(6) . ?
O4 C41 1.365(6) . ?
O4 C45 1.432(7) . ?
C10 C9 1.388(7) . ?
C10 C11 1.470(7) . ?
C17 C16 1.391(7) . ?
C17 C18 1.393(7) . ?
C16 C21 1.396(7) . ?
C16 C8 1.482(7) . ?
C21 C20 1.394(7) . ?
C19 C20 1.382(8) . ?
C19 C18 1.396(7) . ?
C19 C22 1.520(7) . ?
C6 C7 1.382(7) . ?
C6 C5 1.483(6) . ?
C8 C9 1.396(7) . ?
C8 C7 1.409(6) . ?
C23 C24 1.370(8) . ?
C27 C26 1.371(9) . ?
C26 C25 1.376(11) . ?
C25 C24 1.385(10) . ?
C28 C29 1.208(7) . ?
C11 C12 1.381(7) . ?
C5 N1 1.362(6) . ?
C5 C4 1.383(7) . ?
C31 C32 1.383(7) . ?
C31 C30 1.411(7) . ?
C32 C33 1.392(7) . ?
C4 C3 1.391(7) . ?
C2 C1 1.375(8) . ?
C2 C3 1.378(8) . ?
C33 C34 1.400(7) . ?
C12 C13 1.380(8) . ?
C30 C35 1.400(7) . ?
C30 C29 1.431(7) . ?
C34 C35 1.377(7) . ?
C13 C14 1.388(9) . ?
C39 C38 1.394(7) . ?
C39 C40 1.397(7) . ?
C42 C41 1.391(7) . ?
C42 C37 1.397(7) . ?
C36 C37 1.498(7) . ?
C37 C38 1.393(6) . ?
C41 C40 1.395(7) . ?
N1 C1 1.348(6) . ?
C15 C14 1.391(8) . ?
C50 N50 1.133(17) . ?
C50 C51 1.383(17) . ?
